data_7020129
loop_
_publ_author_name
'Liu, Xiaohui'
'Nan, Hongmei'
'Sun, Wei'
'Zhang, Qikai'
'Zhan, Mingjian'
'Zou, Luyi'
'Xie, Zhiyuan'
'Li, Xiao'
'Lu, Canzhong'
'Cheng, Yanxiang'

_publ_section_title
;
 Synthesis and characterisation of neutral mononuclear cuprous complexes
 based on dipyrrin derivatives and phosphine mixed-ligands.
;
_journal_issue 34
_journal_name_full 'Dalton transactions (Cambridge, England : 2003)'
_journal_page_first 10199
_journal_page_last 10210
_journal_paper_doi 10.1039/c2dt30618b
_journal_volume 41
_journal_year 2012
_chemical_formula_sum 'C45 H34 Cu N2 P'
_chemical_formula_weight 697.25
_chemical_name_systematic
;
?
;
_space_group_IT_number 2
_symmetry_cell_setting triclinic
_symmetry_space_group_name_Hall '-P 1'
_symmetry_space_group_name_H-M 'P -1'
_atom_sites_solution_hydrogens geom
_atom_sites_solution_primary direct
_atom_sites_solution_secondary difmap
_audit_creation_method SHELXL-97
_cell_angle_alpha 90.005(2)
_cell_angle_beta 86.958(2)
_cell_angle_gamma 89.993(3)
_cell_formula_units_Z 4
_cell_length_a 12.4918(18)
_cell_length_b 14.252(2)
_cell_length_c 21.345(3)
_cell_measurement_reflns_used 7943
_cell_measurement_temperature 293(2)
_cell_measurement_theta_max 26.04
_cell_measurement_theta_min 2.17
_cell_volume 3794.8(9)
_computing_cell_refinement 'Bruker SMART'
_computing_data_collection 'Bruker SMART'
_computing_data_reduction 'Bruker SAINT'
_computing_molecular_graphics 'Bruker SHELXTL'
_computing_publication_material 'Bruker SHELXTL'
_computing_structure_refinement 'SHELXL-97 (Sheldrick, 1997)'
_computing_structure_solution 'SHELXS-97 (Sheldrick, 1990)'
_diffrn_ambient_temperature 293(2)
_diffrn_measured_fraction_theta_full 0.966
_diffrn_measured_fraction_theta_max 0.966
_diffrn_measurement_device_type 'CCD area detector'
_diffrn_measurement_method 'phi and omega scans'
_diffrn_radiation_monochromator graphite
_diffrn_radiation_source 'fine-focus sealed tube'
_diffrn_radiation_type MoK\a
_diffrn_radiation_wavelength 0.71073
_diffrn_reflns_av_R_equivalents 0.0438
_diffrn_reflns_av_sigmaI/netI 0.0635
_diffrn_reflns_limit_h_max 15
_diffrn_reflns_limit_h_min -14
_diffrn_reflns_limit_k_max 17
_diffrn_reflns_limit_k_min -16
_diffrn_reflns_limit_l_max 14
_diffrn_reflns_limit_l_min -26
_diffrn_reflns_number 21357
_diffrn_reflns_theta_full 26.12
_diffrn_reflns_theta_max 26.12
_diffrn_reflns_theta_min 1.63
_exptl_absorpt_coefficient_mu 0.650
_exptl_absorpt_correction_T_max 0.8596
_exptl_absorpt_correction_T_min 0.7888
_exptl_absorpt_correction_type multi-scan
_exptl_absorpt_process_details '(SADABS; Sheldrick, 1996)'
_exptl_crystal_colour red
_exptl_crystal_density_diffrn 1.221
_exptl_crystal_density_method 'not measured'
_exptl_crystal_description block
_exptl_crystal_F_000 1448
_exptl_crystal_size_max 0.38
_exptl_crystal_size_mid 0.32
_exptl_crystal_size_min 0.24
_platon_squeeze_details
;
;
_refine_diff_density_max 0.779
_refine_diff_density_min -0.323
_refine_diff_density_rms 0.073
_refine_ls_extinction_method none
_refine_ls_goodness_of_fit_ref 0.995
_refine_ls_hydrogen_treatment constr
_refine_ls_matrix_type full
_refine_ls_number_parameters 883
_refine_ls_number_reflns 14623
_refine_ls_number_restraints 0
_refine_ls_restrained_S_all 0.995
_refine_ls_R_factor_all 0.0748
_refine_ls_R_factor_gt 0.0603
_refine_ls_shift/su_max 0.000
_refine_ls_shift/su_mean 0.000
_refine_ls_structure_factor_coef Fsqd
_refine_ls_weighting_details 'calc w=1/[\s^2^(Fo^2^)+(0.0650P)^2^+6.3827P] where P=(Fo^2^+2Fc^2^)/3'
_refine_ls_weighting_scheme calc
_refine_ls_wR_factor_gt 0.1495
_refine_ls_wR_factor_ref 0.1562
_reflns_number_gt 11363
_reflns_number_total 14623
_reflns_threshold_expression >2sigma(I)
_cod_data_source_file c2dt30618b.txt
_cod_data_source_block r150
_cod_depositor_comments
;
The following automatic conversions were performed:

'_symmetry_cell_setting' value 'Triclinic' changed to 'triclinic'
according to /home/saulius/struct/CIF-dictionaries/cif_core.dic
dictionary named 'cif_core.dic' version 2.4.2 from
2011-04-26.

'_exptl_absorpt_correction_type' value 'Multi-scan'
changed to 'multi-scan' according to
/home/saulius/struct/CIF-dictionaries/cif_core.dic dictionary named
'cif_core.dic' version 2.4.2 from 2011-04-26.

Automatic conversion script
Id: cif_fix_values 1891 2012-01-12 08:04:46Z andrius 
;
_cod_original_cell_volume 3794.6(10)
_cod_original_sg_symbol_H-M P-1
_cod_database_code 7020129

loop_
_symmetry_equiv_pos_as_xyz
'x, y, z'
'-x, -y, -z'

loop_
_atom_site_label
_atom_site_type_symbol
_atom_site_fract_x
_atom_site_fract_y
_atom_site_fract_z
_atom_site_U_iso_or_equiv
_atom_site_adp_type
_atom_site_occupancy
_atom_site_symmetry_multiplicity
_atom_site_calc_flag
_atom_site_refinement_flags
Cu1 Cu 0.49056(3) 0.67202(3) 0.41582(2) 0.02622(12) Uani 1 1 d .
Cu2 Cu 0.00101(3) 0.17296(3) 0.08400(2) 0.02610(12) Uani 1 1 d .
N1 N 0.6219(2) 0.7412(2) 0.43305(14) 0.0307(7) Uani 1 1 d .
N2 N 0.4225(2) 0.6867(2) 0.50191(14) 0.0309(7) Uani 1 1 d .
N3 N 0.0521(2) 0.1967(2) -0.00466(14) 0.0297(7) Uani 1 1 d .
N4 N -0.1389(2) 0.2338(2) 0.07775(15) 0.0320(7) Uani 1 1 d .
P1 P 0.39905(7) 0.63638(6) 0.33550(4) 0.0252(2) Uani 1 1 d .
P2 P 0.09671(7) 0.13623(6) 0.16202(4) 0.0245(2) Uani 1 1 d .
C1 C 0.7130(3) 0.7515(3) 0.39846(18) 0.0332(9) Uani 1 1 d .
C2 C 0.7735(3) 0.8283(3) 0.4216(2) 0.0413(10) Uani 1 1 d .
H2A H 0.8392 0.8501 0.4049 0.050 Uiso 1 1 calc R
C3 C 0.7171(3) 0.8634(3) 0.4723(2) 0.0396(10) Uani 1 1 d .
H3A H 0.7372 0.9134 0.4971 0.047 Uiso 1 1 calc R
C4 C 0.6214(3) 0.8094(3) 0.48063(18) 0.0317(8) Uani 1 1 d .
C5 C 0.5377(3) 0.8209(3) 0.52678(17) 0.0324(8) Uani 1 1 d .
C6 C 0.4448(3) 0.7680(3) 0.53525(18) 0.0346(9) Uani 1 1 d .
C7 C 0.3580(4) 0.7815(3) 0.58171(19) 0.0463(11) Uani 1 1 d .
H7A H 0.3524 0.8301 0.6108 0.056 Uiso 1 1 calc R
C8 C 0.2868(4) 0.7120(3) 0.5759(2) 0.0498(12) Uani 1 1 d .
H8A H 0.2225 0.7042 0.5993 0.060 Uiso 1 1 calc R
C9 C 0.3283(3) 0.6528(3) 0.52719(17) 0.0347(9) Uani 1 1 d .
C10 C 0.7431(3) 0.6879(3) 0.34738(18) 0.0340(9) Uani 1 1 d .
C11 C 0.8047(3) 0.7196(4) 0.2946(2) 0.0472(11) Uani 1 1 d .
H11A H 0.8261 0.7821 0.2924 0.057 Uiso 1 1 calc R
C12 C 0.8336(4) 0.6599(4) 0.2465(2) 0.0631(15) Uani 1 1 d .
H12A H 0.8756 0.6820 0.2123 0.076 Uiso 1 1 calc R
C13 C 0.8012(4) 0.5666(5) 0.2478(2) 0.0666(15) Uani 1 1 d .
H13A H 0.8199 0.5267 0.2146 0.080 Uiso 1 1 calc R
C14 C 0.7404(4) 0.5338(4) 0.2996(2) 0.0533(12) Uani 1 1 d .
H14A H 0.7184 0.4715 0.3013 0.064 Uiso 1 1 calc R
C15 C 0.7127(3) 0.5937(3) 0.34854(19) 0.0393(10) Uani 1 1 d .
H15A H 0.6728 0.5707 0.3832 0.047 Uiso 1 1 calc R
C16 C 0.2832(3) 0.5631(3) 0.50861(18) 0.0347(9) Uani 1 1 d .
C17 C 0.3473(3) 0.4941(3) 0.47968(19) 0.0379(9) Uani 1 1 d .
H17A H 0.4196 0.5063 0.4706 0.045 Uiso 1 1 calc R
C18 C 0.3058(4) 0.4074(3) 0.4640(2) 0.0437(10) Uani 1 1 d .
H18A H 0.3503 0.3625 0.4446 0.052 Uiso 1 1 calc R
C19 C 0.1986(4) 0.3875(3) 0.4771(2) 0.0519(12) Uani 1 1 d .
H19A H 0.1705 0.3295 0.4668 0.062 Uiso 1 1 calc R
C20 C 0.1344(4) 0.4549(4) 0.5057(2) 0.0520(12) Uani 1 1 d .
H20A H 0.0625 0.4416 0.5151 0.062 Uiso 1 1 calc R
C21 C 0.1734(3) 0.5410(3) 0.5206(2) 0.0450(11) Uani 1 1 d .
H21A H 0.1274 0.5858 0.5388 0.054 Uiso 1 1 calc R
C22 C 0.5552(3) 0.8964(3) 0.57477(19) 0.0364(9) Uani 1 1 d .
C23 C 0.4932(4) 0.9775(3) 0.57939(19) 0.0426(10) Uani 1 1 d .
H23A H 0.4385 0.9858 0.5520 0.051 Uiso 1 1 calc R
C24 C 0.5105(4) 1.0451(3) 0.6229(2) 0.0477(11) Uani 1 1 d .
H24A H 0.4677 1.0985 0.6252 0.057 Uiso 1 1 calc R
C25 C 0.5929(5) 1.0339(3) 0.6641(2) 0.0592(14) Uani 1 1 d .
H25A H 0.6068 1.0802 0.6933 0.071 Uiso 1 1 calc R
C26 C 0.6514(4) 0.9553(4) 0.6607(2) 0.0560(13) Uani 1 1 d .
H26A H 0.7055 0.9469 0.6884 0.067 Uiso 1 1 calc R
C27 C 0.6338(4) 0.8860(3) 0.6170(2) 0.0457(11) Uani 1 1 d .
H27A H 0.6755 0.8319 0.6161 0.055 Uiso 1 1 calc R
C28 C 0.4161(3) 0.7154(2) 0.26799(16) 0.0274(8) Uani 1 1 d .
C29 C 0.5182(3) 0.7457(3) 0.25028(19) 0.0376(9) Uani 1 1 d .
H29A H 0.5758 0.7274 0.2734 0.045 Uiso 1 1 calc R
C30 C 0.5359(4) 0.8039(3) 0.1978(2) 0.0482(11) Uani 1 1 d .
H30A H 0.6051 0.8233 0.1859 0.058 Uiso 1 1 calc R
C31 C 0.4517(4) 0.8321(3) 0.1641(2) 0.0476(11) Uani 1 1 d .
H31A H 0.4633 0.8705 0.1291 0.057 Uiso 1 1 calc R
C32 C 0.3488(4) 0.8031(3) 0.1824(2) 0.0450(11) Uani 1 1 d .
H32A H 0.2912 0.8232 0.1600 0.054 Uiso 1 1 calc R
C33 C 0.3308(3) 0.7450(3) 0.23327(19) 0.0372(9) Uani 1 1 d .
H33A H 0.2615 0.7252 0.2446 0.045 Uiso 1 1 calc R
C34 C 0.2560(3) 0.6478(3) 0.35638(16) 0.0270(8) Uani 1 1 d .
C35 C 0.1769(3) 0.5850(3) 0.33952(19) 0.0369(9) Uani 1 1 d .
H35A H 0.1958 0.5311 0.3171 0.044 Uiso 1 1 calc R
C36 C 0.0696(3) 0.6032(3) 0.3563(2) 0.0483(11) Uani 1 1 d .
H36A H 0.0168 0.5620 0.3442 0.058 Uiso 1 1 calc R
C37 C 0.0415(3) 0.6821(3) 0.3909(2) 0.0496(12) Uani 1 1 d .
H37A H -0.0301 0.6938 0.4023 0.059 Uiso 1 1 calc R
C38 C 0.1189(3) 0.7431(3) 0.4083(2) 0.0449(11) Uani 1 1 d .
H38A H 0.0995 0.7959 0.4319 0.054 Uiso 1 1 calc R
C39 C 0.2255(3) 0.7272(3) 0.39139(18) 0.0365(9) Uani 1 1 d .
H39A H 0.2773 0.7695 0.4033 0.044 Uiso 1 1 calc R
C40 C 0.4168(3) 0.5211(3) 0.29998(17) 0.0280(8) Uani 1 1 d .
C41 C 0.3822(4) 0.4995(3) 0.2407(2) 0.0435(10) Uani 1 1 d .
H41A H 0.3502 0.5459 0.2175 0.052 Uiso 1 1 calc R
C42 C 0.3947(4) 0.4099(3) 0.2155(2) 0.0536(12) Uani 1 1 d .
H42A H 0.3707 0.3966 0.1759 0.064 Uiso 1 1 calc R
C43 C 0.4427(3) 0.3407(3) 0.2495(2) 0.0445(11) Uani 1 1 d .
H43A H 0.4500 0.2804 0.2332 0.053 Uiso 1 1 calc R
C44 C 0.4797(4) 0.3612(3) 0.3076(2) 0.0452(11) Uani 1 1 d .
H44A H 0.5134 0.3150 0.3302 0.054 Uiso 1 1 calc R
C45 C 0.4667(3) 0.4499(3) 0.3322(2) 0.0374(9) Uani 1 1 d .
H45A H 0.4919 0.4626 0.3715 0.045 Uiso 1 1 calc R
C46 C 0.1472(3) 0.1764(3) -0.03347(18) 0.0346(9) Uani 1 1 d .
C47 C 0.1750(4) 0.2480(3) -0.07889(19) 0.0432(10) Uani 1 1 d .
H47A H 0.2378 0.2508 -0.1043 0.052 Uiso 1 1 calc R
C48 C 0.0945(4) 0.3102(3) -0.07802(19) 0.0425(10) Uani 1 1 d .
H48A H 0.0906 0.3635 -0.1030 0.051 Uiso 1 1 calc R
C49 C 0.0162(3) 0.2796(3) -0.03200(17) 0.0326(8) Uani 1 1 d .
C50 C -0.0815(3) 0.3250(3) -0.01527(19) 0.0353(9) Uani 1 1 d .
C51 C -0.1536(3) 0.3039(3) 0.0344(2) 0.0364(9) Uani 1 1 d .
C52 C -0.2566(4) 0.3460(3) 0.0480(2) 0.0490(12) Uani 1 1 d .
H52A H -0.2869 0.3945 0.0258 0.059 Uiso 1 1 calc R
C53 C -0.3018(4) 0.3021(3) 0.0995(2) 0.0519(12) Uani 1 1 d .
H53A H -0.3678 0.3156 0.1197 0.062 Uiso 1 1 calc R
C54 C -0.2284(3) 0.2317(3) 0.1161(2) 0.0383(10) Uani 1 1 d .
C55 C 0.2056(3) 0.0909(3) -0.02085(18) 0.0353(9) Uani 1 1 d .
C56 C 0.3146(3) 0.0842(4) -0.0402(2) 0.0463(11) Uani 1 1 d .
H56A H 0.3490 0.1350 -0.0598 0.056 Uiso 1 1 calc R
C57 C 0.3698(4) 0.0043(4) -0.0304(2) 0.0513(12) Uani 1 1 d .
H57A H 0.4418 0.0009 -0.0438 0.062 Uiso 1 1 calc R
C58 C 0.3217(4) -0.0726(4) -0.0009(2) 0.0555(14) Uani 1 1 d .
H58A H 0.3613 -0.1266 0.0059 0.067 Uiso 1 1 calc R
C59 C 0.2125(4) -0.0683(3) 0.0186(2) 0.0447(11) Uani 1 1 d .
H59A H 0.1786 -0.1192 0.0383 0.054 Uiso 1 1 calc R
C60 C 0.1567(3) 0.0131(3) 0.00767(19) 0.0359(9) Uani 1 1 d .
H60A H 0.0841 0.0161 0.0198 0.043 Uiso 1 1 calc R
C61 C -0.2489(3) 0.1599(3) 0.16458(19) 0.0388(10) Uani 1 1 d .
C62 C -0.2046(3) 0.0719(3) 0.1592(2) 0.0413(10) Uani 1 1 d .
H62A H -0.1579 0.0582 0.1250 0.050 Uiso 1 1 calc R
C63 C -0.2283(4) 0.0034(4) 0.2036(2) 0.0551(13) Uani 1 1 d .
H63A H -0.1960 -0.0553 0.1993 0.066 Uiso 1 1 calc R
C64 C -0.2988(4) 0.0205(5) 0.2542(2) 0.0651(15) Uani 1 1 d .
H64A H -0.3143 -0.0257 0.2841 0.078 Uiso 1 1 calc R
C65 C -0.3448(4) 0.1060(5) 0.2591(2) 0.0644(16) Uani 1 1 d .
H65A H -0.3942 0.1178 0.2923 0.077 Uiso 1 1 calc R
C66 C -0.3210(3) 0.1761(4) 0.2165(2) 0.0547(13) Uani 1 1 d .
H66A H -0.3526 0.2348 0.2220 0.066 Uiso 1 1 calc R
C67 C -0.1085(4) 0.4049(3) -0.0571(2) 0.0411(10) Uani 1 1 d .
C68 C -0.1189(4) 0.4950(3) -0.0330(2) 0.0524(12) Uani 1 1 d .
H68A H -0.1147 0.5049 0.0098 0.063 Uiso 1 1 calc R
C69 C -0.1352(5) 0.5697(3) -0.0720(3) 0.0738(19) Uani 1 1 d .
H69A H -0.1434 0.6298 -0.0553 0.089 Uiso 1 1 calc R
C70 C -0.1394(5) 0.5557(4) -0.1366(3) 0.082(2) Uani 1 1 d .
H70A H -0.1440 0.6066 -0.1636 0.099 Uiso 1 1 calc R
C71 C -0.1366(5) 0.4646(4) -0.1599(3) 0.0679(16) Uani 1 1 d .
H71A H -0.1458 0.4540 -0.2022 0.081 Uiso 1 1 calc R
C72 C -0.1203(4) 0.3903(3) -0.1205(2) 0.0505(12) Uani 1 1 d .
H72A H -0.1172 0.3296 -0.1366 0.061 Uiso 1 1 calc R
C73 C 0.0826(3) 0.2192(2) 0.22791(16) 0.0268(8) Uani 1 1 d .
C74 C -0.0180(3) 0.2567(3) 0.2430(2) 0.0422(10) Uani 1 1 d .
H74A H -0.0757 0.2398 0.2197 0.051 Uiso 1 1 calc R
C75 C -0.0333(4) 0.3185(3) 0.2921(2) 0.0515(12) Uani 1 1 d .
H75A H -0.1012 0.3431 0.3017 0.062 Uiso 1 1 calc R
C76 C 0.0514(4) 0.3440(3) 0.3271(2) 0.0472(11) Uani 1 1 d .
H76A H 0.0404 0.3853 0.3606 0.057 Uiso 1 1 calc R
C77 C 0.1526(4) 0.3086(3) 0.3128(2) 0.0431(10) Uani 1 1 d .
H77A H 0.2100 0.3264 0.3361 0.052 Uiso 1 1 calc R
C78 C 0.1679(3) 0.2461(3) 0.26299(18) 0.0345(9) Uani 1 1 d .
H78A H 0.2359 0.2220 0.2531 0.041 Uiso 1 1 calc R
C79 C 0.0722(3) 0.0221(2) 0.19913(17) 0.0283(8) Uani 1 1 d .
C80 C 0.0441(3) -0.0528(3) 0.1623(2) 0.0375(9) Uani 1 1 d .
H80A H 0.0334 -0.0433 0.1200 0.045 Uiso 1 1 calc R
C81 C 0.0317(4) -0.1418(3) 0.1876(2) 0.0473(11) Uani 1 1 d .
H81A H 0.0134 -0.1916 0.1621 0.057 Uiso 1 1 calc R
C82 C 0.0464(3) -0.1567(3) 0.2499(2) 0.0450(11) Uani 1 1 d .
H82A H 0.0399 -0.2167 0.2668 0.054 Uiso 1 1 calc R
C83 C 0.0706(4) -0.0830(3) 0.2869(2) 0.0563(13) Uani 1 1 d .
H83A H 0.0797 -0.0928 0.3293 0.068 Uiso 1 1 calc R
C84 C 0.0820(4) 0.0069(3) 0.2622(2) 0.0486(12) Uani 1 1 d .
H84A H 0.0963 0.0569 0.2885 0.058 Uiso 1 1 calc R
C85 C 0.2421(3) 0.1372(3) 0.14475(17) 0.0274(8) Uani 1 1 d .
C86 C 0.2839(3) 0.2084(3) 0.10653(19) 0.0362(9) Uani 1 1 d .
H86A H 0.2377 0.2513 0.0893 0.043 Uiso 1 1 calc R
C87 C 0.3926(3) 0.2166(3) 0.0937(2) 0.0463(11) Uani 1 1 d .
H87A H 0.4196 0.2645 0.0679 0.056 Uiso 1 1 calc R
C88 C 0.4613(3) 0.1531(3) 0.1193(2) 0.0476(12) Uani 1 1 d .
H88A H 0.5349 0.1589 0.1115 0.057 Uiso 1 1 calc R
C89 C 0.4215(3) 0.0823(3) 0.1559(2) 0.0471(11) Uani 1 1 d .
H89A H 0.4681 0.0393 0.1727 0.057 Uiso 1 1 calc R
C90 C 0.3123(3) 0.0733(3) 0.1688(2) 0.0376(9) Uani 1 1 d .
H90A H 0.2860 0.0240 0.1937 0.045 Uiso 1 1 calc R

loop_
_atom_site_aniso_label
_atom_site_aniso_U_11
_atom_site_aniso_U_22
_atom_site_aniso_U_33
_atom_site_aniso_U_23
_atom_site_aniso_U_13
_atom_site_aniso_U_12
Cu1 0.0232(2) 0.0305(2) 0.0248(2) -0.00168(18) 0.00084(17) -0.00113(18)
Cu2 0.0226(2) 0.0306(2) 0.0249(2) 0.00145(18) 0.00051(17) 0.00427(18)
N1 0.0270(16) 0.0335(17) 0.0318(17) 0.0019(14) -0.0051(13) 0.0000(13)
N2 0.0318(17) 0.0367(18) 0.0239(16) 0.0005(13) 0.0020(13) 0.0020(14)
N3 0.0325(17) 0.0313(17) 0.0249(16) 0.0013(13) 0.0014(13) 0.0023(13)
N4 0.0275(17) 0.0334(17) 0.0355(18) -0.0035(14) -0.0041(13) 0.0066(13)
P1 0.0225(5) 0.0275(5) 0.0255(5) -0.0013(4) 0.0005(4) 0.0000(4)
P2 0.0217(4) 0.0256(5) 0.0260(5) 0.0018(4) -0.0001(4) 0.0018(4)
C1 0.028(2) 0.036(2) 0.036(2) 0.0054(17) -0.0057(16) -0.0022(16)
C2 0.027(2) 0.043(2) 0.054(3) 0.008(2) -0.0015(19) -0.0108(18)
C3 0.035(2) 0.038(2) 0.047(2) -0.0018(19) -0.0057(19) -0.0008(18)
C4 0.032(2) 0.031(2) 0.033(2) 0.0008(16) -0.0114(16) -0.0024(16)
C5 0.037(2) 0.034(2) 0.0270(19) -0.0020(16) -0.0063(16) 0.0086(17)
C6 0.036(2) 0.041(2) 0.027(2) -0.0059(17) -0.0028(16) 0.0042(18)
C7 0.049(3) 0.058(3) 0.031(2) -0.012(2) 0.0085(19) 0.009(2)
C8 0.045(3) 0.064(3) 0.039(2) -0.008(2) 0.015(2) -0.003(2)
C9 0.030(2) 0.047(2) 0.0266(19) 0.0041(17) 0.0050(16) 0.0060(17)
C10 0.0150(17) 0.055(3) 0.032(2) 0.0084(18) -0.0020(15) -0.0023(16)
C11 0.036(2) 0.066(3) 0.039(2) 0.007(2) 0.0053(19) -0.008(2)
C12 0.051(3) 0.099(4) 0.039(3) -0.007(3) 0.013(2) -0.017(3)
C13 0.060(3) 0.096(4) 0.042(3) -0.026(3) 0.014(2) 0.001(3)
C14 0.048(3) 0.056(3) 0.055(3) -0.010(2) 0.006(2) 0.002(2)
C15 0.031(2) 0.052(3) 0.035(2) 0.0025(19) 0.0087(17) 0.0061(19)
C16 0.027(2) 0.044(2) 0.033(2) 0.0131(18) -0.0007(16) 0.0017(17)
C17 0.029(2) 0.046(2) 0.039(2) 0.0120(19) -0.0013(17) -0.0004(18)
C18 0.046(3) 0.039(2) 0.046(3) 0.013(2) -0.007(2) -0.004(2)
C19 0.050(3) 0.049(3) 0.057(3) 0.019(2) -0.014(2) -0.014(2)
C20 0.035(2) 0.059(3) 0.063(3) 0.023(2) -0.006(2) -0.016(2)
C21 0.035(2) 0.054(3) 0.045(3) 0.013(2) 0.0016(19) 0.008(2)
C22 0.042(2) 0.034(2) 0.034(2) -0.0015(17) -0.0044(18) 0.0020(18)
C23 0.058(3) 0.037(2) 0.033(2) -0.0019(18) -0.0001(19) 0.014(2)
C24 0.067(3) 0.034(2) 0.042(3) -0.0010(19) 0.006(2) 0.011(2)
C25 0.087(4) 0.043(3) 0.048(3) -0.015(2) -0.009(3) -0.008(3)
C26 0.063(3) 0.057(3) 0.050(3) -0.014(2) -0.023(2) 0.000(3)
C27 0.052(3) 0.043(2) 0.043(2) -0.011(2) -0.018(2) 0.010(2)
C28 0.0288(19) 0.0272(19) 0.0257(18) -0.0010(15) 0.0030(15) -0.0013(15)
C29 0.030(2) 0.046(2) 0.036(2) 0.0037(18) 0.0045(17) -0.0026(18)
C30 0.042(3) 0.056(3) 0.045(3) 0.010(2) 0.010(2) -0.009(2)
C31 0.058(3) 0.045(3) 0.039(2) 0.015(2) 0.004(2) 0.003(2)
C32 0.047(3) 0.044(3) 0.044(3) 0.010(2) -0.004(2) 0.005(2)
C33 0.029(2) 0.042(2) 0.041(2) 0.0062(18) -0.0003(17) -0.0008(17)
C34 0.0226(18) 0.033(2) 0.0254(18) 0.0058(15) -0.0019(14) 0.0002(15)
C35 0.030(2) 0.039(2) 0.042(2) 0.0049(18) -0.0026(17) -0.0023(17)
C36 0.031(2) 0.053(3) 0.061(3) 0.020(2) -0.006(2) -0.010(2)
C37 0.029(2) 0.065(3) 0.053(3) 0.025(2) 0.012(2) 0.013(2)
C38 0.040(2) 0.054(3) 0.040(2) 0.007(2) 0.0061(19) 0.018(2)
C39 0.036(2) 0.039(2) 0.034(2) 0.0004(17) -0.0011(17) 0.0039(18)
C40 0.0236(18) 0.0284(19) 0.0313(19) -0.0036(15) 0.0044(15) -0.0007(15)
C41 0.051(3) 0.038(2) 0.042(2) -0.0083(19) -0.008(2) 0.007(2)
C42 0.067(3) 0.046(3) 0.049(3) -0.021(2) -0.009(2) 0.005(2)
C43 0.040(2) 0.032(2) 0.060(3) -0.016(2) 0.007(2) 0.0032(18)
C44 0.040(2) 0.035(2) 0.060(3) 0.002(2) 0.002(2) 0.0082(19)
C45 0.036(2) 0.038(2) 0.038(2) 0.0002(18) -0.0018(18) 0.0033(18)
C46 0.032(2) 0.044(2) 0.027(2) -0.0032(17) -0.0010(16) -0.0040(17)
C47 0.046(3) 0.052(3) 0.030(2) 0.0001(19) 0.0099(18) -0.011(2)
C48 0.057(3) 0.041(2) 0.030(2) 0.0019(18) -0.0009(19) 0.001(2)
C49 0.042(2) 0.031(2) 0.0242(19) -0.0014(15) -0.0031(16) -0.0039(17)
C50 0.044(2) 0.0253(19) 0.038(2) -0.0044(16) -0.0172(18) 0.0040(17)
C51 0.034(2) 0.032(2) 0.044(2) -0.0029(18) -0.0094(18) 0.0064(17)
C52 0.036(2) 0.040(2) 0.073(3) -0.005(2) -0.015(2) 0.0169(19)
C53 0.034(2) 0.052(3) 0.069(3) -0.002(2) 0.003(2) 0.012(2)
C54 0.0228(19) 0.047(2) 0.045(2) -0.0174(19) -0.0034(17) 0.0080(17)
C55 0.027(2) 0.048(2) 0.030(2) -0.0121(18) 0.0038(16) 0.0013(18)
C56 0.031(2) 0.062(3) 0.045(3) -0.013(2) 0.0061(19) 0.003(2)
C57 0.033(2) 0.072(3) 0.048(3) -0.010(2) 0.000(2) 0.011(2)
C58 0.057(3) 0.064(3) 0.048(3) -0.023(2) -0.019(2) 0.039(3)
C59 0.048(3) 0.043(2) 0.044(3) -0.009(2) -0.009(2) 0.011(2)
C60 0.028(2) 0.042(2) 0.038(2) -0.0129(18) -0.0048(17) 0.0083(17)
C61 0.025(2) 0.058(3) 0.034(2) -0.0110(19) -0.0025(16) 0.0013(18)
C62 0.032(2) 0.052(3) 0.039(2) -0.003(2) 0.0069(18) -0.0040(19)
C63 0.045(3) 0.071(3) 0.048(3) 0.010(2) 0.008(2) -0.012(2)
C64 0.045(3) 0.102(5) 0.047(3) 0.015(3) 0.007(2) -0.009(3)
C65 0.048(3) 0.116(5) 0.028(2) 0.001(3) 0.009(2) -0.010(3)
C66 0.031(2) 0.087(4) 0.046(3) -0.022(3) 0.001(2) 0.012(2)
C67 0.045(2) 0.031(2) 0.049(3) 0.0047(18) -0.017(2) 0.0008(18)
C68 0.064(3) 0.034(2) 0.061(3) -0.002(2) -0.026(3) 0.005(2)
C69 0.089(4) 0.034(3) 0.104(5) 0.004(3) -0.056(4) 0.002(3)
C70 0.095(5) 0.049(3) 0.108(5) 0.035(3) -0.060(4) -0.014(3)
C71 0.089(4) 0.071(4) 0.046(3) 0.014(3) -0.023(3) 0.012(3)
C72 0.065(3) 0.045(3) 0.043(3) -0.002(2) -0.019(2) 0.015(2)
C73 0.0296(19) 0.0234(18) 0.0273(19) 0.0038(14) 0.0013(15) -0.0009(15)
C74 0.034(2) 0.051(3) 0.042(2) -0.009(2) -0.0029(18) 0.0033(19)
C75 0.042(3) 0.058(3) 0.053(3) -0.015(2) 0.010(2) 0.012(2)
C76 0.059(3) 0.038(2) 0.043(3) -0.009(2) 0.007(2) 0.008(2)
C77 0.049(3) 0.039(2) 0.042(2) -0.0081(19) -0.007(2) -0.003(2)
C78 0.033(2) 0.032(2) 0.039(2) -0.0025(17) -0.0009(17) 0.0036(16)
C79 0.0253(18) 0.0270(19) 0.032(2) 0.0023(15) 0.0041(15) 0.0003(15)
C80 0.041(2) 0.035(2) 0.036(2) -0.0006(17) 0.0041(18) -0.0038(18)
C81 0.046(3) 0.028(2) 0.067(3) -0.004(2) 0.004(2) -0.0057(19)
C82 0.039(2) 0.027(2) 0.069(3) 0.013(2) 0.003(2) -0.0021(18)
C83 0.073(4) 0.048(3) 0.048(3) 0.018(2) -0.010(2) -0.011(3)
C84 0.074(3) 0.035(2) 0.038(2) 0.0092(19) -0.017(2) -0.012(2)
C85 0.0242(18) 0.0305(19) 0.0274(19) -0.0049(15) 0.0005(14) 0.0027(15)
C86 0.031(2) 0.041(2) 0.036(2) 0.0045(18) -0.0031(17) -0.0040(17)
C87 0.038(2) 0.061(3) 0.038(2) -0.006(2) 0.0064(19) -0.020(2)
C88 0.025(2) 0.063(3) 0.054(3) -0.025(2) 0.0030(19) 0.002(2)
C89 0.028(2) 0.044(3) 0.069(3) -0.011(2) -0.008(2) 0.0116(19)
C90 0.032(2) 0.035(2) 0.046(2) -0.0033(18) -0.0051(18) 0.0048(17)

loop_
_atom_type_symbol
_atom_type_description
_atom_type_scat_dispersion_real
_atom_type_scat_dispersion_imag
_atom_type_scat_source
C C 0.0033 0.0016 'International Tables Vol C Tables 4.2.6.8 and 6.1.1.4'
H H 0.0000 0.0000 'International Tables Vol C Tables 4.2.6.8 and 6.1.1.4'
N N 0.0061 0.0033 'International Tables Vol C Tables 4.2.6.8 and 6.1.1.4'
P P 0.1023 0.0942 'International Tables Vol C Tables 4.2.6.8 and 6.1.1.4'
Cu Cu 0.3201 1.2651 'International Tables Vol C Tables 4.2.6.8 and 6.1.1.4'

loop_
_geom_angle_atom_site_label_1
_geom_angle_atom_site_label_2
_geom_angle_atom_site_label_3
_geom_angle
N1 Cu1 N2 95.43(13)
N1 Cu1 P1 138.15(10)
N2 Cu1 P1 122.37(10)
N4 Cu2 N3 95.83(13)
N4 Cu2 P2 133.58(10)
N3 Cu2 P2 127.55(9)
C1 N1 C4 107.2(3)
C1 N1 Cu1 130.4(3)
C4 N1 Cu1 120.7(2)
C9 N2 C6 106.6(3)
C9 N2 Cu1 130.4(3)
C6 N2 Cu1 118.0(2)
C46 N3 C49 106.6(3)
C46 N3 Cu2 129.0(3)
C49 N3 Cu2 116.4(2)
C54 N4 C51 106.7(3)
C54 N4 Cu2 131.4(3)
C51 N4 Cu2 121.0(3)
C40 P1 C34 106.19(17)
C40 P1 C28 102.78(17)
C34 P1 C28 102.03(16)
C40 P1 Cu1 118.88(13)
C34 P1 Cu1 109.63(12)
C28 P1 Cu1 115.66(12)
C79 P2 C85 103.60(16)
C79 P2 C73 103.52(16)
C85 P2 C73 101.69(16)
C79 P2 Cu2 117.52(13)
C85 P2 Cu2 115.14(12)
C73 P2 Cu2 113.47(12)
N1 C1 C2 110.1(4)
N1 C1 C10 121.8(3)
C2 C1 C10 128.0(4)
C3 C2 C1 107.2(4)
C2 C3 C4 107.3(4)
N1 C4 C5 124.1(3)
N1 C4 C3 108.1(3)
C5 C4 C3 127.7(4)
C6 C5 C4 127.8(4)
C6 C5 C22 116.7(3)
C4 C5 C22 115.4(4)
C5 C6 N2 125.0(3)
C5 C6 C7 127.6(4)
N2 C6 C7 107.3(4)
C8 C7 C6 108.5(4)
C7 C8 C9 106.7(4)
N2 C9 C8 110.9(4)
N2 C9 C16 122.9(3)
C8 C9 C16 126.1(4)
C15 C10 C11 117.4(4)
C15 C10 C1 121.9(3)
C11 C10 C1 120.7(4)
C12 C11 C10 120.9(5)
C11 C12 C13 120.9(5)
C12 C13 C14 119.0(5)
C15 C14 C13 120.0(5)
C14 C15 C10 121.7(4)
C17 C16 C21 116.9(4)
C17 C16 C9 121.2(4)
C21 C16 C9 122.0(4)
C18 C17 C16 121.5(4)
C19 C18 C17 120.3(5)
C20 C19 C18 118.9(5)
C21 C20 C19 121.7(4)
C20 C21 C16 120.8(4)
C27 C22 C23 117.2(4)
C27 C22 C5 120.1(4)
C23 C22 C5 122.7(4)
C24 C23 C22 121.8(4)
C23 C24 C25 119.8(4)
C26 C25 C24 118.6(4)
C25 C26 C27 121.9(5)
C22 C27 C26 120.6(4)
C29 C28 C33 118.8(3)
C29 C28 P1 118.3(3)
C33 C28 P1 122.9(3)
C28 C29 C30 120.5(4)
C31 C30 C29 120.2(4)
C30 C31 C32 119.4(4)
C33 C32 C31 120.9(4)
C32 C33 C28 120.3(4)
C39 C34 C35 118.7(4)
C39 C34 P1 116.0(3)
C35 C34 P1 125.3(3)
C36 C35 C34 120.0(4)
C35 C36 C37 120.1(4)
C38 C37 C36 120.1(4)
C37 C38 C39 120.7(4)
C38 C39 C34 120.3(4)
C45 C40 C41 117.1(4)
C45 C40 P1 120.1(3)
C41 C40 P1 122.8(3)
C40 C41 C42 121.4(4)
C43 C42 C41 119.7(4)
C44 C43 C42 119.8(4)
C43 C44 C45 120.0(4)
C44 C45 C40 122.0(4)
N3 C46 C47 109.4(4)
N3 C46 C55 122.5(3)
C47 C46 C55 127.9(4)
C48 C47 C46 107.8(4)
C47 C48 C49 107.2(4)
N3 C49 C50 125.0(3)
N3 C49 C48 108.9(4)
C50 C49 C48 126.1(4)
C51 C50 C49 127.7(4)
C51 C50 C67 117.6(4)
C49 C50 C67 114.7(4)
N4 C51 C50 124.4(4)
N4 C51 C52 108.4(4)
C50 C51 C52 127.1(4)
C53 C52 C51 107.5(4)
C52 C53 C54 106.4(4)
N4 C54 C53 111.0(4)
N4 C54 C61 123.4(3)
C53 C54 C61 125.4(4)
C60 C55 C56 118.1(4)
C60 C55 C46 122.4(3)
C56 C55 C46 119.4(4)
C57 C56 C55 120.3(5)
C56 C57 C58 121.6(4)
C57 C58 C59 119.4(4)
C60 C59 C58 118.5(5)
C59 C60 C55 122.0(4)
C62 C61 C66 116.9(4)
C62 C61 C54 121.5(4)
C66 C61 C54 121.4(4)
C61 C62 C63 121.1(4)
C62 C63 C64 121.1(5)
C65 C64 C63 118.2(5)
C64 C65 C66 122.0(5)
C65 C66 C61 120.6(5)
C72 C67 C68 119.3(4)
C72 C67 C50 120.5(4)
C68 C67 C50 120.2(4)
C69 C68 C67 120.5(5)
C68 C69 C70 120.1(5)
C71 C70 C69 119.0(5)
C72 C71 C70 120.2(5)
C71 C72 C67 120.5(5)
C74 C73 C78 118.7(4)
C74 C73 P2 118.4(3)
C78 C73 P2 123.0(3)
C75 C74 C73 120.8(4)
C76 C75 C74 120.2(4)
C75 C76 C77 120.3(4)
C76 C77 C78 119.3(4)
C73 C78 C77 120.7(4)
C84 C79 C80 118.2(4)
C84 C79 P2 122.9(3)
C80 C79 P2 118.9(3)
C81 C80 C79 120.9(4)
C82 C81 C80 120.1(4)
C83 C82 C81 119.3(4)
C82 C83 C84 121.0(4)
C79 C84 C83 120.2(4)
C90 C85 C86 118.3(4)
C90 C85 P2 124.1(3)
C86 C85 P2 117.5(3)
C87 C86 C85 121.1(4)
C86 C87 C88 119.5(4)
C89 C88 C87 120.0(4)
C88 C89 C90 120.8(4)
C89 C90 C85 120.2(4)

loop_
_geom_bond_atom_site_label_1
_geom_bond_atom_site_label_2
_geom_bond_distance
Cu1 N1 1.966(3)
Cu1 N2 1.994(3)
Cu1 P1 2.1708(10)
Cu2 N4 1.962(3)
Cu2 N3 1.994(3)
Cu2 P2 2.1650(10)
N1 C1 1.331(5)
N1 C4 1.406(5)
N2 C9 1.356(5)
N2 C6 1.396(5)
N3 C46 1.340(5)
N3 C49 1.401(5)
N4 C54 1.350(5)
N4 C51 1.382(5)
P1 C40 1.818(4)
P1 C34 1.826(4)
P1 C28 1.833(4)
P2 C79 1.828(4)
P2 C85 1.834(4)
P2 C73 1.839(4)
C1 C2 1.434(6)
C1 C10 1.451(6)
C2 C3 1.356(6)
C3 C4 1.425(6)
C4 C5 1.407(6)
C5 C6 1.387(6)
C5 C22 1.509(5)
C6 C7 1.443(6)
C7 C8 1.342(7)
C8 C9 1.416(6)
C9 C16 1.461(6)
C10 C15 1.395(6)
C10 C11 1.405(5)
C11 C12 1.368(7)
C12 C13 1.390(8)
C13 C14 1.388(7)
C14 C15 1.378(6)
C16 C17 1.392(6)
C16 C21 1.417(6)
C17 C18 1.387(6)
C18 C19 1.383(6)
C19 C20 1.373(7)
C20 C21 1.363(7)
C22 C27 1.375(6)
C22 C23 1.392(6)
C23 C24 1.363(6)
C24 C25 1.397(7)
C25 C26 1.338(7)
C26 C27 1.384(6)
C28 C29 1.380(5)
C28 C33 1.395(5)
C29 C30 1.401(6)
C30 C31 1.366(6)
C31 C32 1.387(6)
C32 C33 1.374(6)
C34 C39 1.398(5)
C34 C35 1.395(5)
C35 C36 1.393(6)
C36 C37 1.381(7)
C37 C38 1.366(7)
C38 C39 1.379(6)
C40 C45 1.391(5)
C40 C41 1.394(5)
C41 C42 1.391(6)
C42 C43 1.380(7)
C43 C44 1.378(6)
C44 C45 1.375(6)
C46 C47 1.438(6)
C46 C55 1.453(6)
C47 C48 1.340(6)
C48 C49 1.418(6)
C49 C50 1.410(6)
C50 C51 1.387(6)
C50 C67 1.497(5)
C51 C52 1.435(6)
C52 C53 1.361(7)
C53 C54 1.417(6)
C54 C61 1.468(6)
C55 C60 1.390(6)
C55 C56 1.405(5)
C56 C57 1.353(7)
C57 C58 1.385(7)
C58 C59 1.407(7)
C59 C60 1.379(6)
C61 C62 1.373(6)
C61 C66 1.410(6)
C62 C63 1.383(6)
C63 C64 1.379(7)
C64 C65 1.349(8)
C65 C66 1.373(8)
C67 C72 1.385(6)
C67 C68 1.387(6)
C68 C69 1.372(7)
C69 C70 1.397(9)
C70 C71 1.390(8)
C71 C72 1.373(6)
C73 C74 1.387(5)
C73 C78 1.388(5)
C74 C75 1.374(6)
C75 C76 1.376(7)
C76 C77 1.380(6)
C77 C78 1.392(6)
C79 C84 1.376(5)
C79 C80 1.382(5)
C80 C81 1.383(6)
C81 C82 1.370(6)
C82 C83 1.356(7)
C83 C84 1.389(6)
C85 C90 1.382(5)
C85 C86 1.387(5)
C86 C87 1.376(6)
C87 C88 1.380(7)
C88 C89 1.354(7)
C89 C90 1.383(6)

loop_
_geom_torsion_atom_site_label_1
_geom_torsion_atom_site_label_2
_geom_torsion_atom_site_label_3
_geom_torsion_atom_site_label_4
_geom_torsion
N2 Cu1 N1 C1 171.1(3)
P1 Cu1 N1 C1 -33.1(4)
N2 Cu1 N1 C4 -25.7(3)
P1 Cu1 N1 C4 130.1(2)
N1 Cu1 N2 C9 -177.1(3)
P1 Cu1 N2 C9 21.7(4)
N1 Cu1 N2 C6 31.7(3)
P1 Cu1 N2 C6 -129.4(2)
N4 Cu2 N3 C46 177.1(3)
P2 Cu2 N3 C46 14.8(4)
N4 Cu2 N3 C49 32.5(3)
P2 Cu2 N3 C49 -129.8(2)
N3 Cu2 N4 C54 166.2(4)
P2 Cu2 N4 C54 -33.3(4)
N3 Cu2 N4 C51 -26.3(3)
P2 Cu2 N4 C51 134.3(3)
N1 Cu1 P1 C40 98.6(2)
N2 Cu1 P1 C40 -110.31(17)
N1 Cu1 P1 C34 -139.12(18)
N2 Cu1 P1 C34 12.02(17)
N1 Cu1 P1 C28 -24.5(2)
N2 Cu1 P1 C28 126.65(17)
N4 Cu2 P2 C79 87.74(19)
N3 Cu2 P2 C79 -116.96(17)
N4 Cu2 P2 C85 -149.76(18)
N3 Cu2 P2 C85 5.54(18)
N4 Cu2 P2 C73 -33.16(19)
N3 Cu2 P2 C73 122.14(17)
C4 N1 C1 C2 -1.4(4)
Cu1 N1 C1 C2 163.6(3)
C4 N1 C1 C10 175.9(3)
Cu1 N1 C1 C10 -19.2(5)
N1 C1 C2 C3 1.2(5)
C10 C1 C2 C3 -175.8(4)
C1 C2 C3 C4 -0.5(5)
C1 N1 C4 C5 179.9(4)
Cu1 N1 C4 C5 13.2(5)
C1 N1 C4 C3 1.0(4)
Cu1 N1 C4 C3 -165.7(3)
C2 C3 C4 N1 -0.3(4)
C2 C3 C4 C5 -179.1(4)
N1 C4 C5 C6 1.9(6)
C3 C4 C5 C6 -179.4(4)
N1 C4 C5 C22 178.0(3)
C3 C4 C5 C22 -3.4(6)
C4 C5 C6 N2 6.3(6)
C22 C5 C6 N2 -169.7(3)
C4 C5 C6 C7 -178.4(4)
C22 C5 C6 C7 5.6(6)
C9 N2 C6 C5 175.6(4)
Cu1 N2 C6 C5 -26.9(5)
C9 N2 C6 C7 -0.5(4)
Cu1 N2 C6 C7 157.0(3)
C5 C6 C7 C8 -176.6(4)
N2 C6 C7 C8 -0.6(5)
C6 C7 C8 C9 1.4(5)
C6 N2 C9 C8 1.4(4)
Cu1 N2 C9 C8 -152.2(3)
C6 N2 C9 C16 -174.1(3)
Cu1 N2 C9 C16 32.3(5)
C7 C8 C9 N2 -1.8(5)
C7 C8 C9 C16 173.5(4)
N1 C1 C10 C15 -31.1(6)
C2 C1 C10 C15 145.5(4)
N1 C1 C10 C11 149.1(4)
C2 C1 C10 C11 -34.2(6)
C15 C10 C11 C12 -0.1(6)
C1 C10 C11 C12 179.7(4)
C10 C11 C12 C13 1.2(8)
C11 C12 C13 C14 -1.3(9)
C12 C13 C14 C15 0.3(8)
C13 C14 C15 C10 0.9(7)
C11 C10 C15 C14 -0.9(6)
C1 C10 C15 C14 179.3(4)
N2 C9 C16 C17 20.7(6)
C8 C9 C16 C17 -154.1(4)
N2 C9 C16 C21 -161.0(4)
C8 C9 C16 C21 24.2(6)
C21 C16 C17 C18 -0.7(6)
C9 C16 C17 C18 177.6(4)
C16 C17 C18 C19 -0.2(6)
C17 C18 C19 C20 0.1(6)
C18 C19 C20 C21 0.9(7)
C19 C20 C21 C16 -1.9(7)
C17 C16 C21 C20 1.7(6)
C9 C16 C21 C20 -176.6(4)
C6 C5 C22 C27 109.0(5)
C4 C5 C22 C27 -67.5(5)
C6 C5 C22 C23 -69.9(5)
C4 C5 C22 C23 113.6(5)
C27 C22 C23 C24 1.3(7)
C5 C22 C23 C24 -179.7(4)
C22 C23 C24 C25 0.4(7)
C23 C24 C25 C26 -1.6(8)
C24 C25 C26 C27 1.1(8)
C23 C22 C27 C26 -1.8(7)
C5 C22 C27 C26 179.2(4)
C25 C26 C27 C22 0.6(8)
C40 P1 C28 C29 -88.2(3)
C34 P1 C28 C29 161.9(3)
Cu1 P1 C28 C29 43.0(3)
C40 P1 C28 C33 90.8(3)
C34 P1 C28 C33 -19.2(4)
Cu1 P1 C28 C33 -138.1(3)
C33 C28 C29 C30 -1.0(6)
P1 C28 C29 C30 178.0(3)
C28 C29 C30 C31 0.8(7)
C29 C30 C31 C32 0.3(7)
C30 C31 C32 C33 -1.2(7)
C31 C32 C33 C28 1.1(7)
C29 C28 C33 C32 0.0(6)
P1 C28 C33 C32 -178.9(3)
C40 P1 C34 C39 172.6(3)
C28 P1 C34 C39 -80.1(3)
Cu1 P1 C34 C39 43.0(3)
C40 P1 C34 C35 -8.2(4)
C28 P1 C34 C35 99.1(3)
Cu1 P1 C34 C35 -137.8(3)
C39 C34 C35 C36 1.5(6)
P1 C34 C35 C36 -177.6(3)
C34 C35 C36 C37 -1.5(6)
C35 C36 C37 C38 0.5(6)
C36 C37 C38 C39 0.5(6)
C37 C38 C39 C34 -0.4(6)
C35 C34 C39 C38 -0.6(6)
P1 C34 C39 C38 178.6(3)
C34 P1 C40 C45 -108.4(3)
C28 P1 C40 C45 144.8(3)
Cu1 P1 C40 C45 15.6(4)
C34 P1 C40 C41 71.5(4)
C28 P1 C40 C41 -35.3(4)
Cu1 P1 C40 C41 -164.5(3)
C45 C40 C41 C42 1.6(6)
P1 C40 C41 C42 -178.4(4)
C40 C41 C42 C43 -0.3(7)
C41 C42 C43 C44 -1.2(7)
C42 C43 C44 C45 1.4(7)
C43 C44 C45 C40 -0.1(7)
C41 C40 C45 C44 -1.3(6)
P1 C40 C45 C44 178.6(3)
C49 N3 C46 C47 1.6(4)
Cu2 N3 C46 C47 -145.7(3)
C49 N3 C46 C55 -175.2(3)
Cu2 N3 C46 C55 37.6(5)
N3 C46 C47 C48 -1.5(5)
C55 C46 C47 C48 175.1(4)
C46 C47 C48 C49 0.7(5)
C46 N3 C49 C50 179.7(4)
Cu2 N3 C49 C50 -28.3(5)
C46 N3 C49 C48 -1.1(4)
Cu2 N3 C49 C48 150.9(3)
C47 C48 C49 N3 0.2(5)
C47 C48 C49 C50 179.3(4)
N3 C49 C50 C51 7.6(6)
C48 C49 C50 C51 -171.4(4)
N3 C49 C50 C67 -172.1(3)
C48 C49 C50 C67 9.0(6)
C54 N4 C51 C50 -176.6(4)
Cu2 N4 C51 C50 13.1(5)
C54 N4 C51 C52 0.5(4)
Cu2 N4 C51 C52 -169.8(3)
C49 C50 C51 N4 1.8(7)
C67 C50 C51 N4 -178.5(4)
C49 C50 C51 C52 -174.8(4)
C67 C50 C51 C52 4.9(6)
N4 C51 C52 C53 0.8(5)
C50 C51 C52 C53 177.8(4)
C51 C52 C53 C54 -1.7(5)
C51 N4 C54 C53 -1.5(5)
Cu2 N4 C54 C53 167.4(3)
C51 N4 C54 C61 173.4(4)
Cu2 N4 C54 C61 -17.7(6)
C52 C53 C54 N4 2.0(5)
C52 C53 C54 C61 -172.8(4)
N3 C46 C55 C60 18.3(6)
C47 C46 C55 C60 -157.9(4)
N3 C46 C55 C56 -164.3(4)
C47 C46 C55 C56 19.5(6)
C60 C55 C56 C57 -0.7(6)
C46 C55 C56 C57 -178.2(4)
C55 C56 C57 C58 -0.5(7)
C56 C57 C58 C59 0.9(7)
C57 C58 C59 C60 -0.2(6)
C58 C59 C60 C55 -1.1(6)
C56 C55 C60 C59 1.5(6)
C46 C55 C60 C59 179.0(4)
N4 C54 C61 C62 -26.7(6)
C53 C54 C61 C62 147.5(4)
N4 C54 C61 C66 157.9(4)
C53 C54 C61 C66 -27.9(6)
C66 C61 C62 C63 -1.4(6)
C54 C61 C62 C63 -177.0(4)
C61 C62 C63 C64 1.4(7)
C62 C63 C64 C65 0.3(8)
C63 C64 C65 C66 -1.9(8)
C64 C65 C66 C61 1.8(8)
C62 C61 C66 C65 -0.2(6)
C54 C61 C66 C65 175.4(4)
C51 C50 C67 C72 -119.8(5)
C49 C50 C67 C72 59.9(6)
C51 C50 C67 C68 62.1(6)
C49 C50 C67 C68 -118.2(5)
C72 C67 C68 C69 -3.3(8)
C50 C67 C68 C69 174.8(5)
C67 C68 C69 C70 -1.3(9)
C68 C69 C70 C71 5.8(10)
C69 C70 C71 C72 -5.8(10)
C70 C71 C72 C67 1.2(9)
C68 C67 C72 C71 3.4(8)
C50 C67 C72 C71 -174.8(5)
C79 P2 C73 C74 -90.1(3)
C85 P2 C73 C74 162.6(3)
Cu2 P2 C73 C74 38.3(3)
C79 P2 C73 C78 90.0(3)
C85 P2 C73 C78 -17.3(3)
Cu2 P2 C73 C78 -141.5(3)
C78 C73 C74 C75 -0.6(6)
P2 C73 C74 C75 179.5(4)
C73 C74 C75 C76 -0.1(7)
C74 C75 C76 C77 0.7(7)
C75 C76 C77 C78 -0.7(7)
C74 C73 C78 C77 0.6(6)
P2 C73 C78 C77 -179.5(3)
C76 C77 C78 C73 0.0(6)
C85 P2 C79 C84 85.2(4)
C73 P2 C79 C84 -20.6(4)
Cu2 P2 C79 C84 -146.6(3)
C85 P2 C79 C80 -93.8(3)
C73 P2 C79 C80 160.3(3)
Cu2 P2 C79 C80 34.4(3)
C84 C79 C80 C81 -3.4(6)
P2 C79 C80 C81 175.7(3)
C79 C80 C81 C82 0.6(7)
C80 C81 C82 C83 1.6(7)
C81 C82 C83 C84 -0.8(8)
C80 C79 C84 C83 4.1(7)
P2 C79 C84 C83 -174.9(4)
C82 C83 C84 C79 -2.1(8)
C79 P2 C85 C90 -12.7(4)
C73 P2 C85 C90 94.5(3)
Cu2 P2 C85 C90 -142.4(3)
C79 P2 C85 C86 169.2(3)
C73 P2 C85 C86 -83.6(3)
Cu2 P2 C85 C86 39.5(3)
C90 C85 C86 C87 -1.2(6)
P2 C85 C86 C87 177.0(3)
C85 C86 C87 C88 -0.2(6)
C86 C87 C88 C89 1.2(7)
C87 C88 C89 C90 -0.8(7)
C88 C89 C90 C85 -0.6(7)
C86 C85 C90 C89 1.6(6)
P2 C85 C90 C89 -176.5(3)

loop_
_platon_squeeze_void_nr
_platon_squeeze_void_average_x
_platon_squeeze_void_average_y
_platon_squeeze_void_average_z
_platon_squeeze_void_volume
_platon_squeeze_void_count_electrons
_platon_squeeze_void_content
1 0.000 0.000 0.500 241 49 ' '
2 0.500 0.500 1.000 266 55 ' '
